data_2006569
loop_
_publ_author_name
'Lamprecht, Delanie'
'Lamprecht, Gert J.'
'Botha, J. Mattheus'
'Umakoshi, Keisuke'
'Sasaki, Yoichi'

_publ_section_title Carbonyl(1,3-diphenyl-1,3-propanedionato-<i>O</i>,<i>O</i>')(triphenylphosphine-<i>P</i>)rhodium(I)
_journal_issue 10
_journal_name_full 'Acta Crystallographica Section C'
_journal_page_first 1403
_journal_page_last 1405
_journal_paper_doi 10.1107/S0108270197007439
_journal_volume 53
_journal_year 1997
_chemical_formula_iupac '[Rh (C15 H11 O2) (C O) (C18 H15 P)]'
_chemical_formula_sum 'C34 H26 O3 P Rh'
_chemical_formula_weight 616.46
_space_group_IT_number 9
_symmetry_cell_setting monoclinic
_symmetry_space_group_name_Hall 'C -2yc'
_symmetry_space_group_name_H-M 'C 1 c 1'
_atom_type_scat_source 'International Tables (1974)'
_cell_angle_alpha 90.0
_cell_angle_beta 108.920(10)
_cell_angle_gamma 90.0
_cell_formula_units_Z 8
_cell_length_a 30.404(4)
_cell_length_b 10.2760(10)
_cell_length_c 18.742(3)
_cell_measurement_reflns_used 26
_cell_measurement_temperature 163
_cell_measurement_theta_max 17.5
_cell_measurement_theta_min 15.5
_cell_volume 5539.2(13)
_computing_cell_refinement 'MXC software (MAC Science, 19??)'
_computing_data_collection 'MXC software'
_computing_data_reduction 'CRYSTAN (Edwards, Gilmore, Mackay & Stewart, 1995)'
_computing_molecular_graphics CRYSTAN
_computing_publication_material 'CRYSTAN and BOND (Yoshioka & Hirotsu, 1980)'
_computing_structure_refinement CRYSTAN
_computing_structure_solution 'SIR92 (Altomare et al., 1994)'
_diffrn_measurement_device 'Mac Science MXC18'
_diffrn_measurement_method '\w/2\q scans'
_diffrn_radiation_monochromator graphite
_diffrn_radiation_type 'Mo K\a'
_diffrn_radiation_wavelength 0.71073
_diffrn_reflns_av_R_equivalents 0.015
_diffrn_reflns_limit_h_max 37
_diffrn_reflns_limit_h_min -39
_diffrn_reflns_limit_k_max 0
_diffrn_reflns_limit_k_min -13
_diffrn_reflns_limit_l_max 24
_diffrn_reflns_limit_l_min 0
_diffrn_reflns_number 7056
_diffrn_reflns_theta_max 26.43
_diffrn_standards_decay_% 9.5
_diffrn_standards_interval_count 150
_diffrn_standards_number 3
_exptl_absorpt_coefficient_mu 0.695
_exptl_absorpt_correction_T_max 0.870
_exptl_absorpt_correction_T_min 0.781
_exptl_absorpt_correction_type '\y scans (North, Phillips & Mathews, 1968)'
_exptl_crystal_colour yellow
_exptl_crystal_density_diffrn 1.478
_exptl_crystal_density_meas ?
_exptl_crystal_description rhombic
_exptl_crystal_F_000 2512.0
_exptl_crystal_size_max 0.78
_exptl_crystal_size_mid 0.45
_exptl_crystal_size_min 0.20
_refine_diff_density_max 0.55
_refine_diff_density_min -0.84
_refine_ls_extinction_method none
_refine_ls_goodness_of_fit_obs 2.564
_refine_ls_hydrogen_treatment 'H atoms riding with U(H) = 1.3U~eq~(C)'
_refine_ls_matrix_type full
_refine_ls_number_parameters 701
_refine_ls_number_reflns 5972
_refine_ls_R_factor_obs .035
_refine_ls_shift/esd_max 0.023
_refine_ls_shift/esd_mean 0.0059
_refine_ls_structure_factor_coef F
_refine_ls_weighting_details 'w = 1/[\s^2^(F) + 0.001F^2^]'
_refine_ls_weighting_scheme calc
_refine_ls_wR_factor_obs .043
_reflns_number_observed 5972
_reflns_number_total 6231
_reflns_observed_criterion I_>_2.00_sigma(I)
_cod_data_source_file cf1166.cif
_cod_data_source_block 1
_cod_depositor_comments
;
The following automatic conversions were performed:
'_symmetry_cell_setting' value 'Monoclinic' changed to 'monoclinic'
according to '/home/saulius/struct/CIF-dictionaries/cif_core.dic'
dictionary named 'cif_core.dic' version 2.4.1 from 2010-06-29.

Automatic conversion script
Id: cif_fix_enum 1527 2010-12-29 10:47:43Z saulius 

The following automatic conversions were performed:

'_atom_site_thermal_displace_type' tag value 'Uij' was replaced with
'Uani' value 78 times.

Automatic conversion script
Id: cif_fix_values 1646 2011-03-28 12:23:43Z adriana 

The following automatic conversions were performed:

'_symmetry_cell_setting' value 'Monoclinic' changed to 'monoclinic'
according to /home/saulius/struct/CIF-dictionaries/cif_core.dic
dictionary named 'cif_core.dic' version 2.4.1 from 2010-06-29.

Automatic conversion script
Id: cif_fix_values 1715 2011-07-08 13:25:40Z adriana 

The following automatic conversions were performed:

'_exptl_crystal_density_meas' value 'not measured' was changed to '?'
- the value is perceived as not measured.

Automatic conversion script
Id: cif_fix_values 3008 2015-01-20 13:52:24Z robertas 

The following automatic conversions were performed:

'_refine_ls_weighting_scheme' value 'w = 1/[\s^2^(F) + 0.001F^2^]'
was changed to 'calc'. New tag '_refine_ls_weighting_details' was
created. The value of the new tag was set to 'w = 1/[\s^2^(F) +
0.001F^2^]'.

Automatic conversion script
Id: cif_fix_values 3143 2015-03-26 13:38:13Z robertas 
;
_cod_original_cell_volume 5539.0(10)
_cod_original_sg_symbol_Hall 'C -2yc '
_cod_original_sg_symbol_H-M 'C c '
_cod_original_formula_sum 'C34 H26 O3 P1 Rh1 '
_cod_database_code 2006569

loop_
_symmetry_equiv_pos_as_xyz
x,y,z
x+0.5,y+0.5,z
x,-y,z+0.5
x+0.5,-y+0.5,z+0.5

loop_
_atom_site_aniso_label
_atom_site_aniso_U_11
_atom_site_aniso_U_22
_atom_site_aniso_U_33
_atom_site_aniso_U_12
_atom_site_aniso_U_13
_atom_site_aniso_U_23
Rh1 .0148(3) .0247(3) .0275(3) -.0009(2) .0046(2) .0051(3)
Rh2 .0167(3) .0213(3) .0291(3) -.0011(2) .0061(2) .0023(2)
P1 .0140(9) .0241(10) .0255(10) -.0005(7) .0054(8) .0019(8)
P2 .0180(10) .0210(10) .0270(10) -.0020(10) .0070(10) .0000(10)
O1 .016(3) .031(3) .038(3) -.005(2) .002(2) .011(3)
O2 .018(3) .027(3) .038(3) -.001(2) .005(2) .011(3)
O3 .032(4) .045(4) .063(5) .008(3) .000(3) .021(4)
O4 .020(3) .032(3) .037(3) -.005(3) .005(2) .005(3)
O5 .021(3) .026(3) .036(3) -.001(2) .008(2) .003(3)
O6 .028(3) .034(3) .045(4) .009(3) .004(3) .012(3)
C1 .018(4) .025(4) .028(4) -.002(3) .005(3) .001(3)
C2 .021(4) .031(4) .046(5) -.007(3) .005(4) .005(4)
C3 .021(4) .026(4) .033(4) -.004(3) .006(3) -.001(3)
C4 .026(4) .031(4) .038(5) -.002(4) .004(4) .011(4)
C5 .022(4) .026(4) .028(4) .002(3) .003(3) -.004(3)
C6 .020(4) .033(4) .036(5) -.003(3) .005(3) .003(4)
C7 .018(4) .023(4) .036(4) -.001(3) .011(3) -.003(3)
C8 .028(5) .027(4) .034(4) -.009(4) .011(4) .002(3)
C11 .025(5) .025(4) .022(4) .005(3) .000(3) .002(3)
C12 .028(5) .035(5) .048(6) -.003(4) .007(4) .011(4)
C13 .045(6) .046(6) .042(6) .012(5) .004(5) .019(5)
C14 .037(6) .038(5) .029(5) .013(4) -.001(4) .003(4)
C15 .021(5) .053(6) .034(5) .011(4) -.001(4) .004(4)
C16 .022(5) .037(5) .038(5) .002(4) .004(4) .002(4)
C21 .025(4) .028(4) .029(4) -.005(4) .006(3) -.005(4)
C22 .033(5) .059(7) .046(6) -.009(5) .015(4) .011(5)
C23 .033(6) .072(8) .057(7) -.029(6) .018(5) .002(6)
C24 .050(6) .035(5) .047(6) -.017(4) .021(5) -.005(4)
C25 .055(7) .028(5) .054(7) -.001(4) .032(6) .010(4)
C26 .038(5) .029(4) .035(5) -.003(4) .024(4) -.001(4)
C31 .017(4) .021(3) .029(4) -.003(3) -.001(3) -.001(3)
C32 .023(4) .039(5) .029(4) .000(3) .010(3) .004(3)
C33 .019(4) .043(5) .030(5) .003(4) -.001(4) .000(4)
C34 .013(4) .051(6) .047(5) -.003(4) .010(4) .000(4)
C35 .015(4) .059(6) .034(5) .002(4) .012(4) -.007(5)
C36 .025(4) .033(4) .029(4) .001(3) .009(3) -.001(3)
C41 .013(4) .029(4) .027(4) .000(3) .003(3) -.001(3)
C42 .038(5) .026(4) .034(4) -.001(4) .008(4) -.007(4)
C43 .042(5) .043(5) .027(4) .004(4) .003(4) -.008(4)
C44 .028(5) .051(6) .027(5) -.001(4) .004(4) -.002(4)
C45 .033(5) .041(5) .032(5) -.004(4) .008(4) .003(4)
C46 .030(5) .033(4) .024(4) .000(4) .011(3) .008(4)
C51 .018(4) .030(4) .028(4) -.003(3) .007(3) .002(3)
C52 .026(4) .024(4) .044(5) -.007(3) .004(4) -.001(4)
C53 .032(5) .038(5) .048(6) -.008(4) .013(4) -.005(4)
C54 .039(5) .029(4) .055(6) -.002(4) .016(4) -.009(4)
C55 .040(6) .040(6) .053(7) .008(4) .016(5) -.011(5)
C56 .033(5) .033(4) .045(6) -.008(4) .018(4) -.011(4)
C61 .022(5) .027(4) .037(5) -.001(3) .014(4) -.002(4)
C62 .024(5) .048(6) .037(5) .001(4) .007(4) .009(4)
C63 .035(6) .044(6) .050(7) .003(4) .017(5) .015(5)
C64 .037(6) .045(6) .040(6) .010(4) .006(5) .003(4)
C65 .026(5) .050(6) .041(6) .001(4) .002(4) -.004(5)
C66 .024(5) .044(6) .044(6) .004(4) .009(4) .004(5)
C71 .027(5) .019(4) .035(5) -.001(3) .016(4) -.001(3)
C72 .031(6) .048(6) .049(6) -.011(4) .008(5) .013(5)
C73 .023(5) .091(10) .070(9) -.012(6) .014(5) .018(7)
C74 .041(6) .055(7) .058(7) -.016(5) .030(5) .004(5)
C75 .038(6) .040(5) .051(7) .005(4) .020(5) .010(5)
C76 .025(5) .028(4) .041(5) -.001(3) .014(4) .003(4)
C81 .022(4) .024(4) .033(4) .000(3) .012(3) .000(3)
C82 .027(4) .030(4) .029(4) .001(3) .002(3) .000(3)
C83 .033(6) .037(5) .039(6) -.001(4) .002(4) .001(4)
C84 .023(5) .044(6) .061(7) .000(4) .001(4) -.003(5)
C85 .025(5) .063(7) .056(7) -.008(5) .020(5) -.003(6)
C86 .025(4) .043(5) .041(5) -.005(4) .013(4) .001(4)
C91 .024(5) .029(4) .029(5) -.002(3) .011(4) .003(3)
C92 .034(4) .028(4) .031(4) .001(4) .005(3) .001(4)
C93 .042(5) .046(6) .038(5) -.006(5) .008(4) -.016(5)
C94 .046(7) .052(6) .029(5) -.004(5) .007(5) .003(4)
C95 .044(6) .030(5) .033(5) .003(4) .006(4) .006(4)
C96 .033(5) .024(4) .036(5) -.005(4) .008(4) -.002(4)
C101 .029(5) .021(4) .027(4) .003(3) .012(4) -.002(3)
C102 .022(4) .028(4) .043(5) .000(3) .012(4) -.005(4)
C103 .037(5) .023(4) .048(6) -.004(4) .014(4) -.007(4)
C104 .044(5) .022(4) .038(5) .002(4) .013(4) -.002(4)
C105 .028(5) .035(5) .048(6) .003(4) .006(4) -.007(4)
C106 .018(4) .029(4) .042(5) -.001(3) .006(4) -.008(4)

loop_
_atom_site_label
_atom_site_fract_x
_atom_site_fract_y
_atom_site_fract_z
_atom_site_U_iso_or_equiv
_atom_site_thermal_displace_type
_atom_site_occupancy
Rh1 .6990(3) .03770(10) .3480(5) .0234(3) Uani 1.000
Rh2 .99963(2) -.29373(6) .50209(4) .0234(3) Uani 1.000
P1 .65494(7) -.1164(2) .37508(12) .0221(9) Uani 1.000
P2 1.04261(7) -.13424(19) .47620(12) .0231(9) Uani 1.000
O1 .75467(19) -.0436(6) .4276(3) .030(3) Uani 1.000
O2 .7443(2) .1694(6) .3240(4) .029(3) Uani 1.000
O3 .6168(3) .1691(8) .2420(5) .050(4) Uani 1.000
O4 .9430(2) -.2123(6) .4244(3) .031(3) Uani 1.000
O5 .9560(2) -.4257(6) .5292(4) .029(3) Uani 1.000
O6 1.0828(2) -.4370(6) .5945(4) .038(3) Uani 1.000
C1 .7962(3) -.0038(8) .4484(5) .025(4) Uani 1.000
C2 .8133(3) .0974(9) .4160(6) .035(4) Uani 1.000
C3 .7882(3) .1729(8) .3558(5) .028(4) Uani 1.000
C4 .6481(3) .1157(9) .2835(6) .033(4) Uani 1.000
C5 .9006(3) -.2554(8) .4040(5) .027(4) Uani 1.000
C6 .8852(3) -.3570(9) .4373(5) .031(4) Uani 1.000
C7 .9121(3) -.4345(8) .4986(5) .026(4) Uani 1.000
C8 1.0505(3) -.3767(8) .5605(5) .031(4) Uani 1.000
C11 .8295(3) -.0807(9) .5131(5) .026(4) Uani 1.000
C12 .8104(3) -.1743(10) .5477(6) .039(5) Uani 1.000
C13 .8406(4) -.2528(12) .6050(7) .048(6) Uani 1.000
C14 .8867(4) -.2340(11) .6269(6) .038(5) Uani 1.000
C15 .9060(4) -.1406(11) .5934(6) .038(5) Uani 1.000
C16 .8775(3) -.0648(11) .5351(6) .034(5) Uani 1.000
C21 .8128(3) .2714(9) .3242(6) .028(4) Uani 1.000
C22 .8623(4) .2751(12) .3468(7) .047(6) Uani 1.000
C23 .8838(4) .3741(14) .3178(8) .055(6) Uani 1.000
C24 .8594(4) .4643(10) .2692(7) .045(5) Uani 1.000
C25 .8100(5) .4589(9) .2448(7) .046(5) Uani 1.000
C26 .7881(4) .3626(9) .2718(6) .034(4) Uani 1.000
C31 .5918(3) -.0981(8) .3423(5) .024(3) Uani 1.000
C32 .5697(3) -.0956(9) .2632(5) .031(4) Uani 1.000
C33 .5214(3) -.0829(11) .2345(6) .033(4) Uani 1.000
C34 .4954(3) -.0706(10) .2822(6) .039(4) Uani 1.000
C35 .5167(3) -.0762(12) .3604(6) .037(5) Uani 1.000
C36 .5656(3) -.0890(8) .3893(5) .030(4) Uani 1.000
C41 .6696(3) -.1416(9) .4777(5) .024(4) Uani 1.000
C42 .6756(3) -.0285(9) .5220(5) .035(4) Uani 1.000
C43 .6873(3) -.0439(10) .5992(5) .040(5) Uani 1.000
C44 .6946(4) -.1629(11) .6323(6) .037(5) Uani 1.000
C45 .6896(4) -.2713(11) .5874(6) .037(5) Uani 1.000
C46 .6769(3) -.2605(10) .5110(5) .030(4) Uani 1.000
C51 .6644(3) -.2785(8) .3425(5) .026(4) Uani 1.000
C52 .6279(3) -.3674(8) .3092(6) .034(4) Uani 1.000
C53 .6382(3) -.4927(11) .2923(6) .041(5) Uani 1.000
C54 .6830(3) -.5336(10) .3070(6) .043(5) Uani 1.000
C55 .7203(4) -.4465(10) .3410(7) .046(5) Uani 1.000
C56 .7096(3) -.3192(9) .3574(6) .038(5) Uani 1.000
C61 .8683(3) -.1820(9) .3396(6) .029(4) Uani 1.000
C62 .8862(3) -.0962(11) .2989(6) .038(5) Uani 1.000
C63 .8584(4) -.0235(11) .2408(7) .044(5) Uani 1.000
C64 .8089(5) -.0377(11) .2197(7) .043(5) Uani 1.000
C65 .7911(4) -.1224(11) .2605(7) .042(5) Uani 1.000
C66 .8201(4) -.1949(11) .3182(8) .039(5) Uani 1.000
C71 .8879(4) -.5326(8) .5333(6) .027(4) Uani 1.000
C72 .8413(4) -.5598(12) .5042(7) .045(5) Uani 1.000
C73 .8206(4) -.6472(16) .5356(9) .063(7) Uani 1.000
C74 .8481(4) -.7136(12) .6030(8) .051(6) Uani 1.000
C75 .8931(5) -.6885(12) .6306(8) .044(5) Uani 1.000
C76 .9134(3) -.5975(10) .5975(6) .032(4) Uani 1.000
C81 1.1060(3) -.1492(8) .5150(5) .027(4) Uani 1.000
C82 1.1270(3) -.1579(9) .5916(5) .031(4) Uani 1.000
C83 1.1750(4) -.1673(11) .6225(7) .039(5) Uani 1.000
C84 1.2020(3) -.1745(11) .5784(7) .046(5) Uani 1.000
C85 1.1808(4) -.1654(14) .5015(7) .049(6) Uani 1.000
C86 1.1338(3) -.1503(9) .4688(6) .037(4) Uani 1.000
C91 1.0289(3) -.1090(9) .3757(5) .028(4) Uani 1.000
C92 1.0266(3) -.2150(9) .3292(5) .033(4) Uani 1.000
C93 1.0164(4) -.2018(11) .2516(6) .044(5) Uani 1.000
C94 1.0076(4) -.0790(12) .2198(6) .045(6) Uani 1.000
C95 1.0089(4) .0285(9) .2648(6) .038(5) Uani 1.000
C96 1.0203(3) .0146(9) .3427(5) .033(4) Uani 1.000
C101 1.0322(3) .0263(8) .5094(5) .026(4) Uani 1.000
C102 1.0670(3) .1125(8) .5404(5) .032(4) Uani 1.000
C103 1.0572(4) .2375(9) .5604(6) .037(5) Uani 1.000
C104 1.0115(3) .2751(8) .5477(5) .036(4) Uani 1.000
C105 .9761(4) .1869(10) .5166(6) .039(5) Uani 1.000
C106 .9858(3) .0647(9) .4983(6) .031(4) Uani 1.000
H2 .84574 .11774 .43800 .046 Uiso 1.000
H6 .85265 -.37678 .41711 .040 Uiso 1.000
H12 .77730 -.18553 .53337 .051 Uiso 1.000
H13 .82775 -.31876 .62867 .061 Uiso 1.000
H14 .90644 -.28817 .66608 .051 Uiso 1.000
H15 .93908 -.12828 .61063 .048 Uiso 1.000
H16 .89089 -.00196 .51029 .043 Uiso 1.000
H22 .88045 .21078 .38099 .062 Uiso 1.000
H23 .91709 .37743 .33439 .070 Uiso 1.000
H24 .87517 .53103 .25106 .059 Uiso 1.000
H25 .79196 .52129 .20908 .062 Uiso 1.000
H26 .75476 .35763 .25406 .042 Uiso 1.000
H32 .58773 -.10322 .22984 .039 Uiso 1.000
H33 .50619 -.08331 .18086 .042 Uiso 1.000
H34 .46237 -.05691 .26159 .049 Uiso 1.000
H35 .49848 -.07148 .39366 .048 Uiso 1.000
H36 .58084 -.09240 .44288 .040 Uiso 1.000
H42 .67118 .05608 .49909 .044 Uiso 1.000
H43 .69095 .03211 .63044 .051 Uiso 1.000
H44 .70304 -.17115 .68608 .049 Uiso 1.000
H45 .69502 -.35594 .61025 .048 Uiso 1.000
H46 .67246 -.33703 .48007 .039 Uiso 1.000
H52 .59622 -.34017 .29846 .044 Uiso 1.000
H53 .61307 -.55185 .26961 .057 Uiso 1.000
H54 .68933 -.62038 .29400 .055 Uiso 1.000
H55 .75211 -.47412 .35305 .057 Uiso 1.000
H56 .73452 -.25916 .37942 .049 Uiso 1.000
H62 .91940 -.08837 .31267 .049 Uiso 1.000
H63 .87193 .03591 .21419 .060 Uiso 1.000
H64 .78841 .01115 .17873 .053 Uiso 1.000
H65 .75812 -.13156 .24845 .051 Uiso 1.000
H66 .80715 -.25642 .34460 .049 Uiso 1.000
H72 .82286 -.51587 .45921 .059 Uiso 1.000
H73 .78790 -.66497 .51432 .077 Uiso 1.000
H74 .83413 -.77607 .62709 .062 Uiso 1.000
H75 .91170 -.73364 .67497 .059 Uiso 1.000
H76 .94600 -.57959 .61940 .046 Uiso 1.000
H82 1.10808 -.15659 .62379 .040 Uiso 1.000
H83 1.18923 -.17083 .67632 .051 Uiso 1.000
H84 1.23508 -.18387 .59971 .057 Uiso 1.000
H85 1.19985 -.16914 .46958 .060 Uiso 1.000
H86 1.11996 -.14233 .41510 .048 Uiso 1.000
H92 1.03203 -.30039 .35099 .043 Uiso 1.000
H93 1.01561 -.27638 .22038 .057 Uiso 1.000
H94 1.00009 -.06895 .16620 .060 Uiso 1.000
H95 1.00215 .11312 .24219 .051 Uiso 1.000
H96 1.02261 .09001 .37397 .043 Uiso 1.000
H102 1.09859 .08732 .54808 .040 Uiso 1.000
H103 1.08213 .29750 .58263 .047 Uiso 1.000
H104 1.00457 .36112 .56112 .047 Uiso 1.000
H105 .94430 .21187 .50745 .052 Uiso 1.000
H106 .96121 .00327 .47762 .042 Uiso 1.000

loop_
_geom_angle_atom_site_label_1
_geom_angle_atom_site_label_2
_geom_angle_atom_site_label_3
_geom_angle
_geom_angle_publ_flag
P1 Rh1 O1 87.7(3) yes
P1 Rh1 O2 175.2(4) yes
P1 Rh1 C4 91.1(5) yes
O1 Rh1 O2 88.5(5) yes
O1 Rh1 C4 175.3(6) yes
O2 Rh1 C4 92.9(5) yes
P2 Rh2 O4 87.8(2) yes
P2 Rh2 O5 174.0(2) yes
P2 Rh2 C8 91.8(3) yes
O4 Rh2 O5 89.1(3) yes
O4 Rh2 C8 172.6(4) yes
O5 Rh2 C8 91.9(4) yes
Rh1 P1 C31 119.5(4) no
Rh1 P1 C41 112.1(4) no
Rh1 P1 C51 113.5(4) no
C31 P1 C41 103.7(4) no
C31 P1 C51 104.1(4) no
C41 P1 C51 102.1(5) no
Rh2 P2 C81 117.6(3) no
Rh2 P2 C91 112.1(4) no
Rh2 P2 C101 114.1(3) no
C81 P2 C91 106.4(5) no
C81 P2 C101 102.5(4) no
C91 P2 C101 102.6(5) no
Rh1 O1 C1 127.1(6) no
Rh1 O2 C3 125.7(7) no
Rh2 O4 C5 126.7(6) no
Rh2 O5 C7 126.7(6) no
O1 C1 C2 126.0(8) no
O1 C1 C11 114.6(8) no
C2 C1 C11 119.3(8) no
C1 C2 C3 126.3(9) no
O2 C3 C2 125.8(9) no
O2 C3 C21 114.7(8) no
C2 C3 C21 119.4(8) no
Rh1 C4 O3 177.3(9) no
O4 C5 C6 125.3(8) no
O4 C5 C61 113.3(8) no
C6 C5 C61 121.4(8) no
C5 C6 C7 127.1(8) no
O5 C7 C6 124.6(8) no
O5 C7 C71 116.0(8) no
C6 C7 C71 119.4(8) no
Rh2 C8 O6 175.3(8) no
C1 C11 C12 117.4(9) no
C1 C11 C16 122.4(9) no
C12 C11 C16 120.0(10) no
C11 C12 C13 118.9(10) no
C12 C13 C14 120.4(11) no
C13 C14 C15 121.2(11) no
C14 C15 C16 120.0(10) no
C11 C16 C15 119.5(10) no
C3 C21 C22 121.1(10) no
C3 C21 C26 120.8(9) no
C22 C21 C26 118.1(10) no
C21 C22 C23 118.7(11) no
C22 C23 C24 122.5(12) no
C23 C24 C25 119.0(11) no
C24 C25 C26 119.8(11) no
C21 C26 C25 121.9(11) no
P1 C31 C32 116.3(7) no
P1 C31 C36 123.9(7) no
C32 C31 C36 119.8(8) no
C31 C32 C33 119.2(9) no
C32 C33 C34 120.7(10) no
C33 C34 C35 120.5(9) no
C34 C35 C36 118.5(9) no
C31 C36 C35 121.2(9) no
P1 C41 C42 116.2(7) no
P1 C41 C46 123.5(7) no
C42 C41 C46 120.2(9) no
C41 C42 C43 117.7(9) no
C42 C43 C44 121.9(10) no
C43 C44 C45 118.8(10) no
C44 C45 C46 121.0(10) no
C41 C46 C45 120.3(10) no
P1 C51 C52 123.3(7) no
P1 C51 C56 117.6(7) no
C52 C51 C56 118.9(9) no
C51 C52 C53 119.9(9) no
C52 C53 C54 121.5(10) no
C53 C54 C55 119.7(10) no
C54 C55 C56 118.4(11) no
C51 C56 C55 121.6(10) no
C5 C61 C62 119.7(9) no
C5 C61 C66 122.6(10) no
C62 C61 C66 117.7(10) no
C61 C62 C63 122.4(10) no
C62 C63 C64 119.1(11) no
C63 C64 C65 118.5(12) no
C64 C65 C66 120.9(12) no
C61 C66 C65 121.3(11) no
C7 C71 C72 123.2(10) no
C7 C71 C76 119.0(10) no
C72 C71 C76 117.7(10) no
C71 C72 C73 122.3(12) no
C72 C73 C74 118.8(12) no
C73 C74 C75 119.0(12) no
C74 C75 C76 121.0(12) no
C71 C76 C75 121.1(11) no
P2 C81 C82 119.5(7) no
P2 C81 C86 121.7(7) no
C82 C81 C86 118.8(8) no
C81 C82 C83 120.7(9) no
C82 C83 C84 121.1(11) no
C83 C84 C85 117.9(11) no
C84 C85 C86 122.9(11) no
C81 C86 C85 118.5(10) no
P2 C91 C92 119.4(7) no
P2 C91 C96 122.5(8) no
C92 C91 C96 118.2(9) no
C91 C92 C93 122.0(10) no
C92 C93 C94 119.0(10) no
C93 C94 C95 120.2(11) no
C94 C95 C96 120.3(10) no
C91 C96 C95 120.2(9) no
P2 C101 C102 122.6(7) no
P2 C101 C106 118.5(7) no
C102 C101 C106 118.8(8) no
C101 C102 C103 120.7(9) no
C102 C103 C104 119.9(9) no
C103 C104 C105 119.3(9) no
C104 C105 C106 120.6(10) no
C101 C106 C105 120.6(9) no
C1 C2 H2 117.0(10) no
C3 C2 H2 116.7(9) no
C5 C6 H6 116.2(9) no
C7 C6 H6 116.7(9) no
C11 C12 H12 120.8(11) no
C13 C12 H12 120.4(11) no
C12 C13 H13 119.6(12) no
C14 C13 H13 120.1(12) no
C13 C14 H14 118.8(12) no
C15 C14 H14 120.1(12) no
C14 C15 H15 119.5(11) no
C16 C15 H15 120.5(11) no
C11 C16 H16 120.3(11) no
C15 C16 H16 120.2(10) no
C21 C22 H22 120.1(12) no
C23 C22 H22 121.2(12) no
C22 C23 H23 118.2(13) no
C24 C23 H23 119.3(13) no
C23 C24 H24 120.2(13) no
C25 C24 H24 120.8(11) no
C24 C25 H25 120.1(12) no
C26 C25 H25 120.1(13) no
C21 C26 H26 118.5(10) no
C25 C26 H26 119.6(11) no
C31 C32 H32 120.4(9) no
C33 C32 H32 120.5(9) no
C32 C33 H33 119.5(10) no
C34 C33 H33 119.8(10) no
C33 C34 H34 119.8(10) no
C35 C34 H34 119.7(10) no
C34 C35 H35 120.7(10) no
C36 C35 H35 120.8(10) no
C31 C36 H36 119.2(9) no
C35 C36 H36 119.6(9) no
C41 C42 H42 120.8(9) no
C43 C42 H42 121.5(10) no
C42 C43 H43 119.0(10) no
C44 C43 H43 119.1(10) no
C43 C44 H44 120.4(11) no
C45 C44 H44 120.7(11) no
C44 C45 H45 119.4(11) no
C46 C45 H45 119.6(11) no
C41 C46 H46 119.4(9) no
C45 C46 H46 120.3(10) no
C51 C52 H52 119.6(9) no
C53 C52 H52 120.5(10) no
C52 C53 H53 118.9(10) no
C54 C53 H53 119.5(11) no
C53 C54 H54 120.1(11) no
C55 C54 H54 120.2(10) no
C54 C55 H55 121.0(11) no
C56 C55 H55 120.6(11) no
C51 C56 H56 119.3(10) no
C55 C56 H56 119.1(10) no
C61 C62 H62 118.0(11) no
C63 C62 H62 119.6(11) no
C62 C63 H63 120.3(12) no
C64 C63 H63 120.6(12) no
C63 C64 H64 121.2(13) no
C65 C64 H64 120.3(13) no
C64 C65 H65 120.1(13) no
C66 C65 H65 119.1(12) no
C61 C66 H66 118.8(12) no
C65 C66 H66 119.9(12) no
C71 C72 H72 119.1(12) no
C73 C72 H72 118.6(13) no
C72 C73 H73 121.0(16) no
C74 C73 H73 120.2(15) no
C73 C74 H74 120.6(13) no
C75 C74 H74 120.4(14) no
C74 C75 H75 119.3(13) no
C76 C75 H75 119.7(13) no
C71 C76 H76 119.5(10) no
C75 C76 H76 119.4(11) no
C81 C82 H82 119.2(9) no
C83 C82 H82 120.1(10) no
C82 C83 H83 119.6(11) no
C84 C83 H83 119.2(12) no
C83 C84 H84 121.1(12) no
C85 C84 H84 120.9(11) no
C84 C85 H85 118.4(12) no
C86 C85 H85 118.7(13) no
C81 C86 H86 120.3(9) no
C85 C86 H86 121.1(10) no
C91 C92 H92 119.0(9) no
C93 C92 H92 118.9(10) no
C92 C93 H93 120.8(11) no
C94 C93 H93 120.2(11) no
C93 C94 H94 119.6(12) no
C95 C94 H94 120.2(12) no
C94 C95 H95 119.7(11) no
C96 C95 H95 120.0(10) no
C91 C96 H96 119.7(10) no
C95 C96 H96 120.1(10) no
C101 C102 H102 119.4(9) no
C103 C102 H102 119.8(9) no
C102 C103 H103 120.0(10) no
C104 C103 H103 120.1(10) no
C103 C104 H104 120.2(10) no
C105 C104 H104 120.5(10) no
C104 C105 H105 120.0(10) no
C106 C105 H105 119.4(10) no
C101 C106 H106 119.1(9) no
C105 C106 H106 120.3(9) no

loop_
_geom_bond_atom_site_label_1
_geom_bond_atom_site_label_2
_geom_bond_site_symmetry_1
_geom_bond_site_symmetry_2
_geom_bond_distance
_geom_bond_publ_flag
Rh1 P1 . . 2.237(7) yes
Rh1 O1 . . 2.038(10) yes
Rh1 O2 . . 2.081(9) yes
Rh1 C4 . . 1.812(13) yes
Rh2 P2 . . 2.245(3) yes
Rh2 O4 . . 2.040(7) yes
Rh2 O5 . . 2.072(7) yes
Rh2 C8 . . 1.794(10) yes
P1 C31 . . 1.827(9) no
P1 C41 . . 1.846(10) no
P1 C51 . . 1.829(9) no
P2 C81 . . 1.833(9) no
P2 C91 . . 1.811(10) no
P2 C101 . . 1.826(9) no
O1 C1 . . 1.262(10) no
O2 C3 . . 1.275(11) no
O3 C4 . . 1.154(13) yes
O4 C5 . . 1.297(10) no
O5 C7 . . 1.275(11) no
O6 C8 . . 1.161(12) yes
C1 C2 . . 1.389(13) no
C1 C11 . . 1.524(13) no
C2 C3 . . 1.378(13) no
C3 C21 . . 1.492(14) no
C5 C6 . . 1.373(13) no
C5 C61 . . 1.491(14) no
C6 C7 . . 1.419(13) no
C7 C71 . . 1.512(13) no
C11 C12 . . 1.387(14) no
C11 C16 . . 1.392(14) no
C12 C13 . . 1.416(17) no
C13 C14 . . 1.343(17) no
C14 C15 . . 1.376(16) no
C15 C16 . . 1.392(16) no
C21 C22 . . 1.426(16) no
C21 C26 . . 1.389(15) no
C22 C23 . . 1.409(19) no
C23 C24 . . 1.342(18) no
C24 C25 . . 1.423(19) no
C25 C26 . . 1.377(16) no
C31 C32 . . 1.414(12) no
C31 C36 . . 1.367(12) no
C32 C33 . . 1.398(13) no
C33 C34 . . 1.379(14) no
C34 C35 . . 1.398(15) no
C35 C36 . . 1.416(13) no
C41 C42 . . 1.405(13) no
C41 C46 . . 1.358(14) no
C42 C43 . . 1.383(13) no
C43 C44 . . 1.357(16) no
C44 C45 . . 1.375(16) no
C45 C46 . . 1.361(14) no
C51 C52 . . 1.416(13) no
C51 C56 . . 1.376(13) no
C52 C53 . . 1.386(14) no
C53 C54 . . 1.367(15) no
C54 C55 . . 1.422(16) no
C55 C56 . . 1.407(15) no
C61 C62 . . 1.387(15) no
C61 C66 . . 1.397(16) no
C62 C63 . . 1.364(17) no
C63 C64 . . 1.435(19) no
C64 C65 . . 1.378(18) no
C65 C66 . . 1.372(18) no
C71 C72 . . 1.373(16) no
C71 C76 . . 1.374(15) no
C72 C73 . . 1.34(2) no
C73 C74 . . 1.44(3) no
C74 C75 . . 1.321(19) no
C75 C76 . . 1.374(17) no
C81 C82 . . 1.371(13) no
C81 C86 . . 1.391(13) no
C82 C83 . . 1.389(15) no
C83 C84 . . 1.341(16) no
C84 C85 . . 1.379(18) no
C85 C86 . . 1.369(15) no
C91 C92 . . 1.383(14) no
C91 C96 . . 1.400(14) no
C92 C93 . . 1.392(14) no
C93 C94 . . 1.384(17) no
C94 C95 . . 1.382(16) no
C95 C96 . . 1.394(15) no
C101 C102 . . 1.358(13) no
C101 C106 . . 1.414(13) no
C102 C103 . . 1.397(13) no
C103 C104 . . 1.388(15) no
C104 C105 . . 1.383(15) no
C105 C106 . . 1.359(14) no
C2 H2 . . .959(9) no
C6 H6 . . .961(9) no
C12 H12 . . .961(11) no
C13 H13 . . .960(13) no
C14 H14 . . .961(11) no
C15 H15 . . .960(11) no
C16 H16 . . .960(11) no
C22 H22 . . .960(13) no
C23 H23 . . .959(13) no
C24 H24 . . .960(12) no
C25 H25 . . .960(12) no
C26 H26 . . .959(12) no
C32 H32 . . .959(9) no
C33 H33 . . .960(11) no
C34 H34 . . .961(9) no
C35 H35 . . .960(11) no
C36 H36 . . .961(9) no
C42 H42 . . .959(10) no
C43 H43 . . .960(10) no
C44 H44 . . .960(11) no
C45 H45 . . .960(11) no
C46 H46 . . .960(10) no
C52 H52 . . .960(10) no
C53 H53 . . .960(11) no
C54 H54 . . .960(10) no
C55 H55 . . .961(13) no
C56 H56 . . .960(10) no
C62 H62 . . .961(11) no
C63 H63 . . .960(13) no
C64 H64 . . .960(13) no
C65 H65 . . .959(12) no
C66 H66 . . .961(13) no
C72 H72 . . .960(13) no
C73 H73 . . .961(13) no
C74 H74 . . .960(13) no
C75 H75 . . .960(13) no
C76 H76 . . .960(11) no
C82 H82 . . .959(9) no
C83 H83 . . .960(12) no
C84 H84 . . .960(10) no
C85 H85 . . .960(13) no
C86 H86 . . .960(10) no
C92 H92 . . .959(10) no
C93 H93 . . .960(11) no
C94 H94 . . .961(12) no
C95 H95 . . .960(10) no
C96 H96 . . .961(10) no
C102 H102 . . .960(9) no
C103 H103 . . .960(10) no
C104 H104 . . .960(9) no
C105 H105 . . .961(11) no
C106 H106 . . .959(9) no

loop_
_geom_contact_atom_site_label_1
_geom_contact_atom_site_label_2
_geom_contact_distance
_geom_contact_site_symmetry_2
_geom_contact_publ_flag
O1 C66 3.640(10) . ?
O2 C65 3.680(10) . ?
O4 C16 3.640(10) . ?
O5 C15 3.680(10) . ?
C1 C65 3.680(10) . ?
C1 C66 3.39(2) . yes
C2 C65 3.57(2) . yes
C2 C66 3.56(2) . yes
C3 C64 3.55(2) . yes
C3 C65 3.540(10) . yes
C5 C15 3.690(10) . ?
C5 C16 3.390(10) . yes
C6 C15 3.560(10) . yes
C6 C16 3.570(10) . yes
C7 C14 3.440(10) . yes
C7 C15 3.540(10) . yes
C13 C71 3.66(2) . ?
C13 C72 3.68(2) . ?
C14 C63 3.67(2) 3_555 ?
C14 C71 3.540(10) . ?
C21 C72 3.64(2) 1_565 ?
C22 C63 3.64(2) . ?
C22 C72 3.64(2) 1_565 ?
C26 C54 3.620(10) 1_565 ?
C26 C55 3.39(2) 1_565 ?
C52 C95 3.600(10) 2_445 ?
C63 C74 3.68(2) 3_544 ?
C76 C104 3.640(10) 1_545 ?
C76 C105 3.570(10) 1_545 ?
